data_2204247
loop_
_publ_author_name
'Yu, Zhifang'
'Zhao, Bing'
'Gu, Xiuyan'
'Liu, Yi'

_publ_section_title
;
 3-(<i>p</i>-Tolyl)-1-phenyl-3-(<i>p</i>-tolylsulfonylamino)propan-1-one
;
_journal_issue 9
_journal_name_full 'Acta Crystallographica Section E'
_journal_page_first o1474
_journal_page_last o1475
_journal_paper_doi 10.1107/S1600536804018343
_journal_volume 60
_journal_year 2004
_chemical_formula_iupac 'C23 H23 N O3 S'
_chemical_formula_moiety 'C23 H23 N O3 S'
_chemical_formula_sum 'C23 H23 N O3 S'
_chemical_formula_weight 393.49
_chemical_melting_point .376E-305
_chemical_name_systematic
;
3-(4-methylphenyl)-1-phenyl-3-(p-tolylsulfonylamino)propan-1-one
;
_space_group_IT_number 2
_symmetry_cell_setting triclinic
_symmetry_space_group_name_Hall '-P 1'
_symmetry_space_group_name_H-M 'P -1'
_atom_sites_solution_hydrogens geom
_atom_sites_solution_primary direct
_atom_sites_solution_secondary difmap
_cell_angle_alpha 80.848(5)
_cell_angle_beta 86.550(6)
_cell_angle_gamma 62.444(5)
_cell_formula_units_Z 2
_cell_length_a 9.939(3)
_cell_length_b 9.988(3)
_cell_length_c 11.546(4)
_cell_measurement_reflns_used 953
_cell_measurement_temperature 293(2)
_cell_measurement_theta_max 23.50
_cell_measurement_theta_min 2.30
_cell_volume 1003.1(6)
_computing_cell_refinement SMART
_computing_data_collection 'SMART (Bruker, 1997)'
_computing_data_reduction 'SAINT (Bruker, 1997)'
_computing_molecular_graphics 'SHELXTL (Bruker, 1997)'
_computing_publication_material SHELXTL
_computing_structure_refinement 'SHELXL97 (Sheldrick, 1997)'
_computing_structure_solution 'SHELXS97 (Sheldrick, 1997)'
_diffrn_ambient_temperature 293(2)
_diffrn_measured_fraction_theta_full 0.982
_diffrn_measured_fraction_theta_max 0.982
_diffrn_measurement_device_type 'Bruker SMART CCD area-detector'
_diffrn_measurement_method '\f and \w'
_diffrn_radiation_monochromator graphite
_diffrn_radiation_source 'fine-focus sealed tube'
_diffrn_radiation_type 'Mo K\a'
_diffrn_radiation_wavelength 0.71073
_diffrn_reflns_av_R_equivalents 0.0197
_diffrn_reflns_av_sigmaI/netI 0.0469
_diffrn_reflns_limit_h_max 11
_diffrn_reflns_limit_h_min -12
_diffrn_reflns_limit_k_max 11
_diffrn_reflns_limit_k_min -12
_diffrn_reflns_limit_l_max 7
_diffrn_reflns_limit_l_min -14
_diffrn_reflns_number 5815
_diffrn_reflns_theta_full 26.56
_diffrn_reflns_theta_max 26.56
_diffrn_reflns_theta_min 2.31
_diffrn_standards_decay_% 0
_diffrn_standards_interval_count 0
_diffrn_standards_interval_time 0
_diffrn_standards_number 0
_exptl_absorpt_coefficient_mu 0.185
_exptl_absorpt_correction_T_max 0.967
_exptl_absorpt_correction_T_min 0.925
_exptl_absorpt_correction_type multi-scan
_exptl_absorpt_process_details '(SADABS; Sheldrick, 1996)'
_exptl_crystal_colour colorless
_exptl_crystal_density_diffrn 1.303
_exptl_crystal_density_method 'not measured'
_exptl_crystal_description prism
_exptl_crystal_F_000 416
_exptl_crystal_size_max 0.42
_exptl_crystal_size_mid 0.36
_exptl_crystal_size_min 0.18
_refine_diff_density_max 0.441
_refine_diff_density_min -0.502
_refine_ls_extinction_method none
_refine_ls_goodness_of_fit_ref 1.013
_refine_ls_hydrogen_treatment constr
_refine_ls_matrix_type full
_refine_ls_number_parameters 255
_refine_ls_number_reflns 4191
_refine_ls_number_restraints 0
_refine_ls_restrained_S_all 1.013
_refine_ls_R_factor_all 0.0980
_refine_ls_R_factor_gt 0.0581
_refine_ls_shift/su_max 0.002
_refine_ls_shift/su_mean 0.000
_refine_ls_structure_factor_coef Fsqd
_refine_ls_weighting_details 'w = 1/[\s^2^(Fo^2^)+(0.0725P)^2^+0.5148P] where P = (Fo^2^+2Fc^2^)/3'
_refine_ls_weighting_scheme calc
_refine_ls_wR_factor_gt 0.1412
_refine_ls_wR_factor_ref 0.1648
_reflns_number_gt 2674
_reflns_number_total 4191
_reflns_threshold_expression I>2\s(I)
_cod_data_source_file ww6257.cif
_cod_data_source_block I
_cod_depositor_comments
;
The following automatic conversions were performed:
'_symmetry_cell_setting' value 'Triclinic' changed to 'triclinic'
according to '/home/saulius/struct/CIF-dictionaries/cif_core.dic'
dictionary named 'cif_core.dic' version 2.4.1 from 2010-06-29.

Automatic conversion script
Id: cif_fix_enum 1527 2010-12-29 10:47:43Z saulius 

The following automatic conversions were performed:

'_symmetry_cell_setting' value 'Triclinic' changed to 'triclinic'
according to /home/saulius/struct/CIF-dictionaries/cif_core.dic
dictionary named 'cif_core.dic' version 2.4.1 from 2010-06-29.

Automatic conversion script
Id: cif_fix_values 1715 2011-07-08 13:25:40Z adriana 
;
_cod_database_code 2204247
_cod_database_fobs_code 2204247

loop_
_symmetry_equiv_pos_as_xyz
'x, y, z'
'-x, -y, -z'

loop_
_atom_site_label
_atom_site_fract_x
_atom_site_fract_y
_atom_site_fract_z
_atom_site_U_iso_or_equiv
_atom_site_adp_type
_atom_site_calc_flag
_atom_site_refinement_flags
_atom_site_occupancy
_atom_site_type_symbol
S1 0.68704(8) 0.18714(10) 0.25640(7) 0.0575(3) Uani d . 1 S
O1 0.7996(2) 0.2362(3) 0.2659(2) 0.0833(8) Uani d . 1 O
O2 0.7163(3) 0.0357(3) 0.2981(2) 0.0754(7) Uani d . 1 O
O3 0.3758(2) 0.4693(2) -0.01803(19) 0.0550(5) Uani d . 1 O
N1 0.6455(3) 0.2196(3) 0.1183(2) 0.0499(6) Uani d . 1 N
H1 0.6729 0.2788 0.0721 0.060 Uiso calc R 1 H
C1 0.4847(4) 0.4609(4) 0.3160(3) 0.0650(9) Uani d . 1 C
H1A 0.5432 0.4994 0.2708 0.078 Uiso calc R 1 H
C2 0.3573(4) 0.5570(4) 0.3705(3) 0.0720(10) Uani d . 1 C
H2 0.3307 0.6604 0.3617 0.086 Uiso calc R 1 H
C3 0.2687(3) 0.5037(4) 0.4374(3) 0.0563(8) Uani d . 1 C
C4 0.3098(4) 0.3513(4) 0.4501(3) 0.0652(9) Uani d . 1 C
H4 0.2508 0.3136 0.4956 0.078 Uiso calc R 1 H
C5 0.4379(4) 0.2517(4) 0.3965(3) 0.0620(8) Uani d . 1 C
H5 0.4647 0.1481 0.4061 0.074 Uiso calc R 1 H
C6 0.5252(3) 0.3079(3) 0.3287(2) 0.0484(7) Uani d . 1 C
C7 0.1292(4) 0.6147(5) 0.4947(3) 0.0814(11) Uani d . 1 C
H7A 0.1585 0.6634 0.5463 0.122 Uiso calc R 1 H
H7B 0.0798 0.5604 0.5389 0.122 Uiso calc R 1 H
H7C 0.0606 0.6905 0.4354 0.122 Uiso calc R 1 H
C8 0.5635(3) 0.1525(3) 0.0693(2) 0.0428(6) Uani d . 1 C
H8 0.5967 0.0516 0.1165 0.051 Uiso calc R 1 H
C9 0.3910(3) 0.2359(3) 0.0845(3) 0.0435(6) Uani d . 1 C
H9A 0.3451 0.1937 0.0388 0.052 Uiso calc R 1 H
H9B 0.3691 0.2139 0.1663 0.052 Uiso calc R 1 H
C10 0.3150(3) 0.4074(3) 0.0493(2) 0.0411(6) Uani d . 1 C
C11 0.1675(3) 0.4985(3) 0.1046(2) 0.0406(6) Uani d . 1 C
C12 0.0702(3) 0.4375(3) 0.1438(3) 0.0504(7) Uani d . 1 C
H12 0.0956 0.3376 0.1353 0.060 Uiso calc R 1 H
C13 -0.0653(3) 0.5258(4) 0.1958(3) 0.0627(9) Uani d . 1 C
H13 -0.1326 0.4862 0.2192 0.075 Uiso calc R 1 H
C14 -0.1008(3) 0.6709(4) 0.2131(3) 0.0633(9) Uani d . 1 C
H14 -0.1903 0.7283 0.2503 0.076 Uiso calc R 1 H
C15 -0.0038(4) 0.7314(4) 0.1753(3) 0.0620(9) Uani d . 1 C
H15 -0.0276 0.8298 0.1872 0.074 Uiso calc R 1 H
C16 0.1281(3) 0.6469(3) 0.1198(3) 0.0536(8) Uani d . 1 C
H16 0.1915 0.6897 0.0921 0.064 Uiso calc R 1 H
C17 0.6203(3) 0.1206(3) -0.0542(2) 0.0385(6) Uani d . 1 C
C18 0.7756(3) 0.0337(3) -0.0686(3) 0.0466(7) Uani d . 1 C
H18 0.8413 0.0049 -0.0050 0.056 Uiso calc R 1 H
C19 0.8340(3) -0.0103(3) -0.1755(3) 0.0509(7) Uani d . 1 C
H19 0.9382 -0.0678 -0.1826 0.061 Uiso calc R 1 H
C20 0.7405(3) 0.0295(3) -0.2722(3) 0.0519(7) Uani d . 1 C
C21 0.5862(4) 0.1166(3) -0.2582(3) 0.0559(8) Uani d . 1 C
H21 0.5206 0.1451 -0.3218 0.067 Uiso calc R 1 H
C22 0.5275(3) 0.1622(3) -0.1509(3) 0.0478(7) Uani d . 1 C
H22 0.4234 0.2220 -0.1443 0.057 Uiso calc R 1 H
C23 0.8063(5) -0.0203(5) -0.3882(3) 0.0830(12) Uani d . 1 C
H23A 0.8706 0.0255 -0.4165 0.124 Uiso calc R 1 H
H23B 0.7256 0.0114 -0.4440 0.124 Uiso calc R 1 H
H23C 0.8648 -0.1295 -0.3781 0.124 Uiso calc R 1 H

loop_
_atom_site_aniso_label
_atom_site_aniso_U_11
_atom_site_aniso_U_22
_atom_site_aniso_U_33
_atom_site_aniso_U_12
_atom_site_aniso_U_13
_atom_site_aniso_U_23
S1 0.0408(4) 0.0613(5) 0.0560(5) -0.0073(3) 0.0002(3) -0.0214(4)
O1 0.0363(11) 0.120(2) 0.0949(19) -0.0265(13) 0.0051(11) -0.0514(16)
O2 0.0767(16) 0.0600(15) 0.0648(15) -0.0072(12) 0.0048(12) -0.0212(12)
O3 0.0538(12) 0.0469(11) 0.0691(14) -0.0285(10) 0.0203(10) -0.0117(10)
N1 0.0485(13) 0.0574(15) 0.0513(14) -0.0293(12) 0.0111(11) -0.0165(12)
C1 0.063(2) 0.060(2) 0.075(2) -0.0315(17) 0.0224(17) -0.0164(17)
C2 0.069(2) 0.054(2) 0.089(3) -0.0226(17) 0.020(2) -0.0253(18)
C3 0.0480(16) 0.067(2) 0.0538(18) -0.0215(15) 0.0071(14) -0.0261(16)
C4 0.062(2) 0.077(2) 0.063(2) -0.0372(18) 0.0216(16) -0.0195(18)
C5 0.067(2) 0.0515(18) 0.065(2) -0.0247(16) 0.0135(17) -0.0155(16)
C6 0.0395(14) 0.0545(18) 0.0445(16) -0.0134(13) 0.0047(12) -0.0169(13)
C7 0.063(2) 0.092(3) 0.081(3) -0.021(2) 0.0184(19) -0.044(2)
C8 0.0389(14) 0.0410(15) 0.0519(16) -0.0202(12) 0.0070(12) -0.0122(12)
C9 0.0398(14) 0.0409(15) 0.0539(17) -0.0213(12) 0.0143(12) -0.0143(12)
C10 0.0389(13) 0.0433(15) 0.0471(15) -0.0227(12) 0.0078(12) -0.0133(12)
C11 0.0360(13) 0.0412(15) 0.0434(15) -0.0168(11) 0.0014(11) -0.0063(12)
C12 0.0421(15) 0.0509(17) 0.0605(19) -0.0232(13) 0.0074(13) -0.0115(14)
C13 0.0412(16) 0.086(2) 0.065(2) -0.0327(17) 0.0108(14) -0.0133(18)
C14 0.0385(16) 0.068(2) 0.064(2) -0.0057(15) 0.0061(14) -0.0176(17)
C15 0.0530(18) 0.0462(17) 0.072(2) -0.0079(14) 0.0064(16) -0.0168(15)
C16 0.0476(16) 0.0443(16) 0.064(2) -0.0177(13) 0.0090(14) -0.0093(14)
C17 0.0385(13) 0.0299(13) 0.0493(16) -0.0166(11) 0.0059(12) -0.0112(11)
C18 0.0370(14) 0.0439(15) 0.0569(18) -0.0146(12) 0.0039(12) -0.0156(13)
C19 0.0393(15) 0.0451(16) 0.069(2) -0.0178(13) 0.0148(14) -0.0227(15)
C20 0.0581(18) 0.0463(16) 0.0550(18) -0.0254(14) 0.0143(15) -0.0178(14)
C21 0.0599(18) 0.0572(19) 0.0490(18) -0.0240(15) -0.0032(14) -0.0115(14)
C22 0.0365(14) 0.0448(16) 0.0589(18) -0.0143(12) 0.0012(13) -0.0134(13)
C23 0.091(3) 0.092(3) 0.065(2) -0.037(2) 0.025(2) -0.035(2)

loop_
_atom_type_symbol
_atom_type_description
_atom_type_scat_dispersion_real
_atom_type_scat_dispersion_imag
_atom_type_scat_source
C C 0.0033 0.0016
; International Tables
Vol. C, Tables 4.2.6.8 and 6.1.1.4
;
H H 0.0000 0.0000
; International Tables
Vol. C, Tables 4.2.6.8 and 6.1.1.4
;
N N 0.0061 0.0033
; International Tables
Vol. C, Tables 4.2.6.8 and 6.1.1.4
;
O O 0.0106 0.0060
; International Tables
Vol. C, Tables 4.2.6.8 and 6.1.1.4
;
S S 0.1246 0.1234
; International Tables
Vol. C, Tables 4.2.6.8 and 6.1.1.4
;

loop_
_geom_angle_atom_site_label_1
_geom_angle_atom_site_label_2
_geom_angle_atom_site_label_3
_geom_angle
_geom_angle_publ_flag
O2 S1 O1 120.94(16) yes
O2 S1 N1 107.33(14) yes
O1 S1 N1 105.90(15) yes
O2 S1 C6 107.43(15) yes
O1 S1 C6 106.75(14) yes
N1 S1 C6 107.93(13) yes
C8 N1 S1 122.4(2) ?
C8 N1 H1 118.8 ?
S1 N1 H1 118.8 ?
C6 C1 C2 119.7(3) ?
C6 C1 H1A 120.1 ?
C2 C1 H1A 120.1 ?
C3 C2 C1 121.5(3) ?
C3 C2 H2 119.3 ?
C1 C2 H2 119.3 ?
C4 C3 C2 118.6(3) ?
C4 C3 C7 122.1(3) ?
C2 C3 C7 119.3(3) ?
C3 C4 C5 121.2(3) ?
C3 C4 H4 119.4 ?
C5 C4 H4 119.4 ?
C6 C5 C4 119.3(3) ?
C6 C5 H5 120.4 ?
C4 C5 H5 120.4 ?
C1 C6 C5 119.7(3) ?
C1 C6 S1 119.1(2) ?
C5 C6 S1 121.2(2) ?
C3 C7 H7A 109.5 ?
C3 C7 H7B 109.5 ?
H7A C7 H7B 109.5 ?
C3 C7 H7C 109.5 ?
H7A C7 H7C 109.5 ?
H7B C7 H7C 109.5 ?
N1 C8 C17 109.4(2) ?
N1 C8 C9 114.2(2) ?
C17 C8 C9 116.8(2) ?
N1 C8 H8 105.1 ?
C17 C8 H8 105.1 ?
C9 C8 H8 105.1 ?
C10 C9 C8 116.4(2) ?
C10 C9 H9A 108.2 ?
C8 C9 H9A 108.2 ?
C10 C9 H9B 108.2 ?
C8 C9 H9B 108.2 ?
H9A C9 H9B 107.4 ?
O3 C10 C11 121.2(2) ?
O3 C10 C9 121.0(2) ?
C11 C10 C9 117.7(2) ?
C12 C11 C16 119.0(2) ?
C12 C11 C10 121.8(2) ?
C16 C11 C10 119.3(2) ?
C11 C12 C13 119.9(3) ?
C11 C12 H12 120.1 ?
C13 C12 H12 120.1 ?
C14 C13 C12 120.5(3) ?
C14 C13 H13 119.8 ?
C12 C13 H13 119.8 ?
C13 C14 C15 119.8(3) ?
C13 C14 H14 120.1 ?
C15 C14 H14 120.1 ?
C16 C15 C14 120.1(3) ?
C16 C15 H15 119.9 ?
C14 C15 H15 119.9 ?
C15 C16 C11 120.7(3) ?
C15 C16 H16 119.7 ?
C11 C16 H16 119.7 ?
C22 C17 C18 117.5(2) ?
C22 C17 C8 124.4(2) ?
C18 C17 C8 118.0(2) ?
C19 C18 C17 121.3(3) ?
C19 C18 H18 119.4 ?
C17 C18 H18 119.4 ?
C18 C19 C20 121.3(3) ?
C18 C19 H19 119.4 ?
C20 C19 H19 119.4 ?
C19 C20 C21 117.5(3) ?
C19 C20 C23 120.5(3) ?
C21 C20 C23 122.0(3) ?
C20 C21 C22 121.3(3) ?
C20 C21 H21 119.4 ?
C22 C21 H21 119.4 ?
C17 C22 C21 121.2(3) ?
C17 C22 H22 119.4 ?
C21 C22 H22 119.4 ?
C20 C23 H23A 109.5 ?
C20 C23 H23B 109.5 ?
H23A C23 H23B 109.5 ?
C20 C23 H23C 109.5 ?
H23A C23 H23C 109.5 ?
H23B C23 H23C 109.5 ?

loop_
_geom_bond_atom_site_label_1
_geom_bond_atom_site_label_2
_geom_bond_distance
_geom_bond_publ_flag
S1 O2 1.408(3) yes
S1 O1 1.429(3) yes
S1 N1 1.615(3) yes
S1 C6 1.761(3) yes
O3 C10 1.220(3) yes
N1 C8 1.455(3) yes
N1 H1 0.8600 ?
C1 C6 1.373(4) ?
C1 C2 1.376(4) ?
C1 H1A 0.9300 ?
C2 C3 1.369(5) ?
C2 H2 0.9300 ?
C3 C4 1.367(5) ?
C3 C7 1.513(4) ?
C4 C5 1.387(4) ?
C4 H4 0.9300 ?
C5 C6 1.383(4) ?
C5 H5 0.9300 ?
C7 H7A 0.9600 ?
C7 H7B 0.9600 ?
C7 H7C 0.9600 ?
C8 C17 1.528(4) ?
C8 C9 1.534(3) ?
C8 H8 0.9800 ?
C9 C10 1.512(4) ?
C9 H9A 0.9700 ?
C9 H9B 0.9700 ?
C10 C11 1.491(4) ?
C11 C12 1.384(4) ?
C11 C16 1.385(4) ?
C12 C13 1.387(4) ?
C12 H12 0.9300 ?
C13 C14 1.369(5) ?
C13 H13 0.9300 ?
C14 C15 1.375(5) ?
C14 H14 0.9300 ?
C15 C16 1.375(4) ?
C15 H15 0.9300 ?
C16 H16 0.9300 ?
C17 C22 1.375(4) ?
C17 C18 1.393(3) ?
C18 C19 1.379(4) ?
C18 H18 0.9300 ?
C19 C20 1.382(4) ?
C19 H19 0.9300 ?
C20 C21 1.384(4) ?
C20 C23 1.509(4) ?
C21 C22 1.389(4) ?
C21 H21 0.9300 ?
C22 H22 0.9300 ?
C23 H23A 0.9600 ?
C23 H23B 0.9600 ?
C23 H23C 0.9600 ?

loop_
_geom_hbond_atom_site_label_D
_geom_hbond_atom_site_label_H
_geom_hbond_atom_site_label_A
_geom_hbond_site_symmetry_A
_geom_hbond_distance_DH
_geom_hbond_distance_HA
_geom_hbond_distance_DA
_geom_hbond_angle_DHA
_geom_hbond_publ_flag
N1 H1 O3 2_665 0.86 2.32 3.052(3) 144 yes

loop_
_geom_torsion_atom_site_label_1
_geom_torsion_atom_site_label_2
_geom_torsion_atom_site_label_3
_geom_torsion_atom_site_label_4
_geom_torsion
_geom_torsion_publ_flag
O2 S1 N1 C8 34.3(2) yes
O1 S1 N1 C8 164.7(2) yes
C6 S1 N1 C8 -81.2(2) yes
C6 C1 C2 C3 -0.1(6) ?
C1 C2 C3 C4 0.4(5) ?
C1 C2 C3 C7 -179.6(3) ?
C2 C3 C4 C5 -0.2(5) ?
C7 C3 C4 C5 179.8(3) ?
C3 C4 C5 C6 -0.2(5) ?
C2 C1 C6 C5 -0.3(5) ?
C2 C1 C6 S1 179.0(3) ?
C4 C5 C6 C1 0.5(5) ?
C4 C5 C6 S1 -178.8(3) ?
O2 S1 C6 C1 171.0(3) yes
O1 S1 C6 C1 39.9(3) yes
N1 S1 C6 C1 -73.6(3) ?
O2 S1 C6 C5 -9.7(3) yes
O1 S1 C6 C5 -140.8(3) yes
N1 S1 C6 C5 105.7(3) yes
S1 N1 C8 C17 -146.18(19) ?
S1 N1 C8 C9 80.9(3) yes
N1 C8 C9 C10 49.1(3) ?
C17 C8 C9 C10 -80.3(3) ?
C8 C9 C10 O3 21.1(4) ?
C8 C9 C10 C11 -155.7(2) ?
O3 C10 C11 C12 155.6(3) ?
C9 C10 C11 C12 -27.7(4) ?
O3 C10 C11 C16 -26.0(4) ?
C9 C10 C11 C16 150.8(3) ?
C16 C11 C12 C13 0.9(4) ?
C10 C11 C12 C13 179.4(3) ?
C11 C12 C13 C14 -2.7(5) ?
C12 C13 C14 C15 2.1(5) ?
C13 C14 C15 C16 0.3(5) ?
C14 C15 C16 C11 -2.1(5) ?
C12 C11 C16 C15 1.5(4) ?
C10 C11 C16 C15 -177.0(3) ?
N1 C8 C17 C22 -131.3(3) ?
C9 C8 C17 C22 0.3(4) ?
N1 C8 C17 C18 53.7(3) ?
C9 C8 C17 C18 -174.7(2) ?
C22 C17 C18 C19 -0.7(4) ?
C8 C17 C18 C19 174.6(2) ?
C17 C18 C19 C20 -0.3(4) ?
C18 C19 C20 C21 0.7(4) ?
C18 C19 C20 C23 -179.7(3) ?
C19 C20 C21 C22 -0.1(4) ?
C23 C20 C21 C22 -179.6(3) ?
C18 C17 C22 C21 1.3(4) ?
C8 C17 C22 C21 -173.7(3) ?
C20 C21 C22 C17 -1.0(5) ?
